data_7114595
loop_
_publ_author_name
'Stefan Pelties'
'Dirk Herrmann'
'Bas de Bruin'
'Frantisek Hartl'
'Robert Wolf'

_publ_section_title
;
 Selective P4 activation by an organometallic nickel(I) radical: formation
 of a dinuclear nickel(II) tetraphosphide and related di- and
 trichalcogenides
;
_journal_name_full Chem.Commun.
_journal_page_first 7014
_journal_paper_doi 10.1039/C4CC02601B
_journal_volume 50
_journal_year 2014
_chemical_formula_moiety 'C37 H51 N2 Ni'
_chemical_formula_sum 'C37 H51 N2 Ni'
_chemical_formula_weight 582.50
_chemical_name_systematic
;
 ?
;
_space_group_crystal_system monoclinic
_space_group_IT_number 14
_space_group_name_Hall '-P 2yn'
_space_group_name_H-M_alt 'P 1 21/n 1'
_symmetry_space_group_name_Hall '-P 2yn'
_symmetry_space_group_name_H-M 'P 1 21/n 1'
_atom_sites_solution_hydrogens geom
_atom_sites_solution_primary direct
_audit_creation_date 2014-03-28
_audit_creation_method
;
Olex2 1.2
(compiled 2014.02.28 svn.r2899 for OlexSys, GUI svn.r4781)
;
_cell_angle_alpha 90
_cell_angle_beta 93.7790(10)
_cell_angle_gamma 90
_cell_formula_units_Z 4
_cell_length_a 9.23970(10)
_cell_length_b 18.6957(2)
_cell_length_c 21.5074(2)
_cell_measurement_reflns_used 11315
_cell_measurement_temperature 123.1(2)
_cell_measurement_theta_max 66.9840
_cell_measurement_theta_min 4.7340
_cell_volume 3707.17(7)
_computing_cell_refinement
;
CrysAlisPro, Agilent Technologies, Version 1.171.37.31 
(release 14-01-2014 CrysAlis171 .NET) 
(compiled Jan 14 2014,18:38:05)
;
_computing_data_collection
;
CrysAlisPro, Agilent Technologies, Version 1.171.37.31 
(release 14-01-2014 CrysAlis171 .NET) (compiled Jan 14 2014,18:38:05)
;
_computing_data_reduction
;
CrysAlisPro, Agilent Technologies, Version 1.171.37.31 
(release 14-01-2014 CrysAlis171 .NET) (compiled Jan 14 2014,18:38:05)
;
_computing_molecular_graphics 'Olex2 (Dolomanov et al., 2009)'
_computing_publication_material 'Olex2 (Dolomanov et al., 2009)'
_computing_structure_refinement 'ShelXL (Sheldrick, 2008)'
_computing_structure_solution 'SIR97 (Burla et al., 2007)'
_diffrn_ambient_environment N~2~
_diffrn_ambient_temperature 123.1(2)
_diffrn_detector 'CCD plate'
_diffrn_detector_area_resol_mean 5.1773
_diffrn_detector_type Atlas
_diffrn_measured_fraction_theta_full 0.977
_diffrn_measured_fraction_theta_max 0.993
_diffrn_measurement_device 'four-circle diffractometer'
_diffrn_measurement_device_type 'Xcalibur, Atlas, Gemini ultra'
_diffrn_measurement_method '\w scans'
_diffrn_orient_matrix_UB_11 -0.1557828000
_diffrn_orient_matrix_UB_12 0.0256590000
_diffrn_orient_matrix_UB_13 0.0087068000
_diffrn_orient_matrix_UB_21 -0.0600185000
_diffrn_orient_matrix_UB_22 -0.0706028000
_diffrn_orient_matrix_UB_23 -0.0282376000
_diffrn_orient_matrix_UB_31 0.0069263000
_diffrn_orient_matrix_UB_32 -0.0339176000
_diffrn_orient_matrix_UB_33 0.0654056000
_diffrn_radiation_monochromator mirror
_diffrn_radiation_probe x-ray
_diffrn_radiation_type CuK\a
_diffrn_radiation_wavelength 1.54178
_diffrn_reflns_av_R_equivalents 0.0278
_diffrn_reflns_av_unetI/netI 0.0270
_diffrn_reflns_Laue_measured_fraction_full 0.977
_diffrn_reflns_Laue_measured_fraction_max 0.993
_diffrn_reflns_limit_h_max 10
_diffrn_reflns_limit_h_min -11
_diffrn_reflns_limit_k_max 22
_diffrn_reflns_limit_k_min -22
_diffrn_reflns_limit_l_max 25
_diffrn_reflns_limit_l_min -21
_diffrn_reflns_number 19260
_diffrn_reflns_point_group_measured_fraction_full 0.977
_diffrn_reflns_point_group_measured_fraction_max 0.993
_diffrn_reflns_theta_full 67.679
_diffrn_reflns_theta_max 67.006
_diffrn_reflns_theta_min 4.120
_diffrn_source 'sealed X-ray tube'
_diffrn_source_type 'Enhance Ultra (Cu) X-ray Source'
_exptl_absorpt_coefficient_mu 0.913
_exptl_absorpt_correction_T_max 1.00000
_exptl_absorpt_correction_T_min 0.95263
_exptl_absorpt_correction_type multi-scan
_exptl_absorpt_process_details
;
CrysAlisPro, Agilent Technologies, Version 1.171.37.31 
(release 14-01-2014 CrysAlis171 .NET) (compiled Jan 14 2014,18:38:05) 
Empirical absorption correction using spherical harmonics, 
implemented in SCALE3 ABSPACK scaling algorithm.
;
_exptl_crystal_colour 'clear yellow'
_exptl_crystal_colour_lustre clear
_exptl_crystal_colour_primary yellow
_exptl_crystal_density_diffrn 1.044
_exptl_crystal_description block
_exptl_crystal_F_000 1260
_exptl_crystal_size_max 0.1
_exptl_crystal_size_mid 0.1
_exptl_crystal_size_min 0.05
_platon_squeeze_details
;
;
_refine_diff_density_max 0.567
_refine_diff_density_min -0.427
_refine_diff_density_rms 0.054
_refine_ls_extinction_method none
_refine_ls_goodness_of_fit_ref 1.074
_refine_ls_hydrogen_treatment mixed
_refine_ls_matrix_type full
_refine_ls_number_parameters 410
_refine_ls_number_reflns 6556
_refine_ls_number_restraints 6
_refine_ls_restrained_S_all 1.074
_refine_ls_R_factor_all 0.0427
_refine_ls_R_factor_gt 0.0384
_refine_ls_shift/su_max 0.018
_refine_ls_shift/su_mean 0.000
_refine_ls_structure_factor_coef Fsqd
_refine_ls_weighting_details 'w=1/[\s^2^(Fo^2^)+(0.0652P)^2^+0.9398P] where P=(Fo^2^+2Fc^2^)/3'
_refine_ls_weighting_scheme calc
_refine_ls_wR_factor_gt 0.1080
_refine_ls_wR_factor_ref 0.1121
_reflns_Friedel_coverage 0.000
_reflns_number_gt 5815
_reflns_number_total 6556
_reflns_threshold_expression 'I > 2\s(I)'
_cod_data_source_file c4cc02601b2.cif
_cod_data_source_block 3
_cod_database_code 7114595
_shelxl_version_number 2013-4
_chemical_oxdiff_formula 'C37 H51 N2 Ni'
_shelx_space_group_comment
;
The symmetry employed for this shelxl refinement is uniquely defined
by the following loop, which should always be used as a source of
symmetry information in preference to the above space-group names.
They are only intended as comments.
;
_reflns_odcompleteness_completeness 99.05
_reflns_odcompleteness_iscentric 1
_reflns_odcompleteness_theta 66.97
_olex2_refinement_description
;
1. Fixed Uiso
 At 1.2 times of:
  All C(H) groups
 At 1.5 times of:
  All C(H,H,H) groups
2. Restrained distances
 C23-C25 \\sim C23-C24 \\sim C23A-C24A \\sim C23A-C25A
 with sigma of 0.02
3. Others
 Fixed Sof: C23(0.67) H23(0.67) C24(0.67) H24A(0.67) H24B(0.67) H24C(0.67)
 C25(0.67) H25A(0.67) H25B(0.67) H25C(0.67) C23A(0.33) H23A(0.33) C24A(0.33)
 H24D(0.33) H24E(0.33) H24F(0.33) C25A(0.33) H25D(0.33) H25E(0.33) H25F(0.33)
4.a Ternary CH refined with riding coordinates:
 C23(H23), C23A(H23A)
4.b Ternary CH refined with riding coordinates and stretchable bonds:
 C20(H20), C32(H32), C35(H35)
4.c Me refined with riding coordinates:
 C24(H24A,H24B,H24C), C25(H25A,H25B,H25C), C24A(H24D,H24E,H24F), C25A(H25D,
 H25E,H25F)
4.d Aromatic/amide H refined with riding coordinates and stretchable bonds:
 C2(H2), C3(H3), C16(H16), C17(H17), C18(H18), C28(H28), C29(H29), C30(H30)
4.e Idealised Me refined as rotating group:
 C9(H9A,H9B,H9C), C10(H10A,H10B,H10C), C11(H11A,H11B,H11C), C12(H12A,H12B,
 H12C), C13(H13A,H13B,H13C), C21(H21A,H21B,H21C), C22(H22A,H22B,H22C), C33(H33A,
 H33B,H33C), C34(H34A,H34B,H34C), C36(H36A,H36B,H36C), C37(H37A,H37B,H37C)
;
_olex2_computing_structure_refinement_long 'ShelXL (Sheldrick, 2008)'

loop_
_space_group_symop_operation_xyz
'x, y, z'
'-x+1/2, y+1/2, -z+1/2'
'-x, -y, -z'
'x-1/2, -y-1/2, z-1/2'

loop_
_atom_site_label
_atom_site_type_symbol
_atom_site_fract_x
_atom_site_fract_y
_atom_site_fract_z
_atom_site_U_iso_or_equiv
_atom_site_adp_type
_atom_site_occupancy
_atom_site_site_symmetry_order
_atom_site_calc_flag
_atom_site_refinement_flags_posn
_atom_site_refinement_flags_occupancy
_atom_site_disorder_assembly
_atom_site_disorder_group
C1 C 0.38449(11) 0.17228(6) 0.65430(5) 0.0188(2) Uani 1 1 d . . . .
C2 C 0.63320(11) 0.17411(6) 0.66421(5) 0.0261(3) Uani 1 1 d . . . .
H2 H 0.7305(15) 0.18084(12) 0.6820(3) 0.031 Uiso 1 1 calc GR . . .
C3 C 0.59371(11) 0.15172(7) 0.60635(5) 0.0281(3) Uani 1 1 d . . . .
H3 H 0.6516(10) 0.1404(2) 0.5776(5) 0.034 Uiso 1 1 calc GR . . .
C4 C 0.00964(11) 0.17031(7) 0.72951(5) 0.0247(2) Uani 1 1 d . . . .
C5 C 0.02354(11) 0.24565(6) 0.72017(5) 0.0250(2) Uani 1 1 d . . . .
C6 C 0.00897(11) 0.25971(6) 0.65517(5) 0.0253(2) Uani 1 1 d . . . .
C7 C -0.00930(11) 0.19269(6) 0.62397(5) 0.0247(3) Uani 1 1 d . . . .
C8 C -0.01151(11) 0.13734(6) 0.66993(5) 0.0241(2) Uani 1 1 d . . . .
C9 C 0.00626(14) 0.13441(8) 0.79189(6) 0.0388(3) Uani 1 1 d . . . .
H9A H -0.0845 0.1444 0.8094 0.058 Uiso 1 1 calc GR . . .
H9B H 0.0844 0.1522 0.8192 0.058 Uiso 1 1 calc GR . . .
H9C H 0.0167 0.0837 0.7869 0.058 Uiso 1 1 calc GR . . .
C10 C 0.04215(14) 0.29974(7) 0.77196(6) 0.0367(3) Uani 1 1 d . . . .
H10A H 0.0559 0.3464 0.7546 0.055 Uiso 1 1 calc GR . . .
H10B H 0.1253 0.2874 0.7990 0.055 Uiso 1 1 calc GR . . .
H10C H -0.0428 0.3000 0.7954 0.055 Uiso 1 1 calc GR . . .
C11 C 0.00053(15) 0.33178(8) 0.62453(7) 0.0399(3) Uani 1 1 d . . . .
H11A H -0.0993 0.3445 0.6154 0.060 Uiso 1 1 calc GR . . .
H11B H 0.0495 0.3302 0.5865 0.060 Uiso 1 1 calc GR . . .
H11C H 0.0460 0.3668 0.6520 0.060 Uiso 1 1 calc GR . . .
C12 C -0.03250(13) 0.18344(8) 0.55473(5) 0.0354(3) Uani 1 1 d . . . .
H12A H -0.1279 0.1998 0.5412 0.053 Uiso 1 1 calc GR . . .
H12B H -0.0230 0.1338 0.5443 0.053 Uiso 1 1 calc GR . . .
H12C H 0.0385 0.2108 0.5344 0.053 Uiso 1 1 calc GR . . .
C13 C -0.04220(13) 0.05975(7) 0.65767(7) 0.0378(3) Uani 1 1 d . . . .
H13A H 0.0108 0.0313 0.6885 0.057 Uiso 1 1 calc GR . . .
H13B H -0.0129 0.0473 0.6171 0.057 Uiso 1 1 calc GR . . .
H13C H -0.1442 0.0510 0.6596 0.057 Uiso 1 1 calc GR . . .
C14 C 0.49369(11) 0.20966(6) 0.75601(5) 0.0213(2) Uani 1 1 d . . . .
C15 C 0.48994(12) 0.28273(7) 0.76699(5) 0.0277(3) Uani 1 1 d . . . .
C16 C 0.46958(15) 0.30462(8) 0.82779(6) 0.0425(3) Uani 1 1 d . . . .
H16 H 0.46691(16) 0.3557(10) 0.83739(19) 0.051 Uiso 1 1 calc GR . . .
C17 C 0.45327(16) 0.25579(10) 0.87426(6) 0.0506(4) Uani 1 1 d . . . .
H17 H 0.4364(4) 0.2720(3) 0.9154(8) 0.061 Uiso 1 1 calc GR . . .
C18 C 0.46090(16) 0.18401(10) 0.86239(6) 0.0475(4) Uani 1 1 d . . . .
H18 H 0.4524(2) 0.1549(7) 0.8916(6) 0.057 Uiso 1 1 calc GR . . .
C19 C 0.48252(13) 0.15822(7) 0.80272(6) 0.0325(3) Uani 1 1 d . . . .
C20 C 0.50950(14) 0.33715(7) 0.71588(7) 0.0366(3) Uani 1 1 d . . . .
H20 H 0.51068(14) 0.3121(4) 0.6777(7) 0.044 Uiso 1 1 calc GR . . .
C21 C 0.38447(19) 0.39037(10) 0.71024(11) 0.0690(5) Uani 1 1 d . . . .
H21A H 0.2950 0.3651 0.7014 0.103 Uiso 1 1 calc GR . . .
H21B H 0.3995 0.4234 0.6771 0.103 Uiso 1 1 calc GR . . .
H21C H 0.3801 0.4161 0.7487 0.103 Uiso 1 1 calc GR . . .
C22 C 0.65357(18) 0.37575(12) 0.72655(10) 0.0712(6) Uani 1 1 d . . . .
H22A H 0.6551 0.4017 0.7651 0.107 Uiso 1 1 calc GR . . .
H22B H 0.6656 0.4085 0.6929 0.107 Uiso 1 1 calc GR . . .
H22C H 0.7311 0.3415 0.7283 0.107 Uiso 1 1 calc GR . . .
C26 C 0.36008(11) 0.12979(6) 0.54450(5) 0.0213(2) Uani 1 1 d . . . .
C27 C 0.34897(12) 0.17930(6) 0.49582(5) 0.0252(3) Uani 1 1 d . . . .
C28 C 0.27145(12) 0.15874(7) 0.44068(5) 0.0282(3) Uani 1 1 d . . . .
H28 H 0.26264(18) 0.1914(5) 0.4059(5) 0.034 Uiso 1 1 calc GR . . .
C29 C 0.20735(13) 0.09199(7) 0.43564(5) 0.0298(3) Uani 1 1 d . . . .
H29 H 0.1516(8) 0.0782(2) 0.3961(6) 0.036 Uiso 1 1 calc GR . . .
C30 C 0.21946(12) 0.04408(6) 0.48473(5) 0.0275(3) Uani 1 1 d . . . .
H30 H 0.1697(7) -0.0055(7) 0.47999(8) 0.033 Uiso 1 1 calc GR . . .
C31 C 0.29735(11) 0.06126(6) 0.54048(5) 0.0223(2) Uani 1 1 d . . . .
C32 C 0.41747(14) 0.25321(7) 0.50104(6) 0.0332(3) Uani 1 1 d . . . .
H32 H 0.4551(6) 0.25942(12) 0.5417(7) 0.040 Uiso 1 1 calc GR . . .
C33 C 0.3071(2) 0.31222(9) 0.48618(15) 0.0881(8) Uani 1 1 d . . . .
H33A H 0.2657 0.3063 0.4444 0.132 Uiso 1 1 calc GR . . .
H33B H 0.3543 0.3579 0.4900 0.132 Uiso 1 1 calc GR . . .
H33C H 0.2319 0.3097 0.5148 0.132 Uiso 1 1 calc GR . . .
C34 C 0.54148(19) 0.25998(10) 0.45808(8) 0.0582(4) Uani 1 1 d . . . .
H34A H 0.6123 0.2235 0.4681 0.087 Uiso 1 1 calc GR . . .
H34B H 0.5859 0.3062 0.4635 0.087 Uiso 1 1 calc GR . . .
H34C H 0.5044 0.2546 0.4156 0.087 Uiso 1 1 calc GR . . .
C35 C 0.31486(12) 0.00784(6) 0.59391(5) 0.0267(3) Uani 1 1 d . . . .
H35 H 0.2888(4) 0.0324(3) 0.6326(5) 0.032 Uiso 1 1 calc GR . . .
C36 C 0.47110(14) -0.01888(8) 0.60418(6) 0.0380(3) Uani 1 1 d . . . .
H36A H 0.4993 -0.0421 0.5671 0.057 Uiso 1 1 calc GR . . .
H36B H 0.4776 -0.0522 0.6382 0.057 Uiso 1 1 calc GR . . .
H36C H 0.5344 0.0209 0.6137 0.057 Uiso 1 1 calc GR . . .
C37 C 0.21833(14) -0.05804(7) 0.58484(7) 0.0378(3) Uani 1 1 d . . . .
H37A H 0.1194 -0.0433 0.5767 0.057 Uiso 1 1 calc GR . . .
H37B H 0.2264 -0.0868 0.6219 0.057 Uiso 1 1 calc GR . . .
H37C H 0.2484 -0.0855 0.5502 0.057 Uiso 1 1 calc GR . . .
N1 N 0.50545(9) 0.18560(5) 0.69320(4) 0.0205(2) Uani 1 1 d . . . .
N2 N 0.44255(9) 0.14993(5) 0.60093(4) 0.0215(2) Uani 1 1 d . . . .
Ni1 Ni 0.19583(2) 0.19037(2) 0.67821(2) 0.02139(5) Uani 1 1 d . . . .
C23 C 0.5053(2) 0.07874(11) 0.79132(11) 0.0372(5) Uani 0.67 1 d . P A 1
H23 H 0.5483 0.0742 0.7511 0.045 Uiso 0.67 1 calc R P A 1
C24 C 0.3580(2) 0.04021(12) 0.78548(12) 0.0464(6) Uani 0.67 1 d . P A 1
H24A H 0.3731 -0.0099 0.7784 0.070 Uiso 0.67 1 calc R P A 1
H24B H 0.2995 0.0599 0.7511 0.070 Uiso 0.67 1 calc R P A 1
H24C H 0.3096 0.0465 0.8232 0.070 Uiso 0.67 1 calc R P A 1
C25 C 0.6086(3) 0.04328(15) 0.83979(16) 0.0725(8) Uani 0.67 1 d . P A 1
H25A H 0.6178 -0.0065 0.8300 0.109 Uiso 0.67 1 calc R P A 1
H25B H 0.5713 0.0482 0.8802 0.109 Uiso 0.67 1 calc R P A 1
H25C H 0.7020 0.0658 0.8398 0.109 Uiso 0.67 1 calc R P A 1
C23A C 0.4707(4) 0.0788(3) 0.7845(2) 0.0483(13) Uani 0.33 1 d . P A 2
H23A H 0.4338 0.0741 0.7409 0.058 Uiso 0.33 1 calc R P A 2
C24A C 0.3767(6) 0.0350(3) 0.8270(4) 0.086(2) Uani 0.33 1 d . P A 2
H24D H 0.2773 0.0497 0.8205 0.129 Uiso 0.33 1 calc R P A 2
H24E H 0.4095 0.0428 0.8698 0.129 Uiso 0.33 1 calc R P A 2
H24F H 0.3847 -0.0149 0.8173 0.129 Uiso 0.33 1 calc R P A 2
C25A C 0.6257(5) 0.0500(3) 0.7929(3) 0.0624(15) Uani 0.33 1 d . P A 2
H25D H 0.6855 0.0740 0.7646 0.094 Uiso 0.33 1 calc R P A 2
H25E H 0.6255 -0.0004 0.7845 0.094 Uiso 0.33 1 calc R P A 2
H25F H 0.6635 0.0583 0.8349 0.094 Uiso 0.33 1 calc R P A 2

loop_
_atom_site_aniso_label
_atom_site_aniso_U_11
_atom_site_aniso_U_22
_atom_site_aniso_U_33
_atom_site_aniso_U_23
_atom_site_aniso_U_13
_atom_site_aniso_U_12
C1 0.0175(4) 0.0178(5) 0.0211(4) -0.0016(4) 0.0000(4) -0.0001(4)
C2 0.0140(5) 0.0325(6) 0.0320(5) -0.0064(5) 0.0025(4) 0.0000(4)
C3 0.0150(5) 0.0377(6) 0.0322(5) -0.0094(5) 0.0065(4) -0.0006(4)
C4 0.0148(4) 0.0332(6) 0.0264(5) -0.0012(5) 0.0031(4) 0.0021(4)
C5 0.0163(4) 0.0329(6) 0.0261(5) -0.0068(4) 0.0029(4) 0.0033(4)
C6 0.0170(5) 0.0292(5) 0.0297(5) -0.0016(5) 0.0018(4) 0.0054(4)
C7 0.0133(4) 0.0369(6) 0.0237(5) -0.0048(4) -0.0002(4) 0.0032(4)
C8 0.0126(4) 0.0299(6) 0.0299(5) -0.0055(4) 0.0017(4) 0.0006(4)
C9 0.0321(6) 0.0540(8) 0.0310(6) 0.0070(6) 0.0079(5) 0.0011(6)
C10 0.0319(6) 0.0420(7) 0.0362(6) -0.0160(5) 0.0039(5) 0.0040(5)
C11 0.0361(6) 0.0376(7) 0.0464(7) 0.0076(6) 0.0042(6) 0.0087(6)
C12 0.0252(6) 0.0568(8) 0.0238(5) -0.0067(5) -0.0020(4) 0.0015(5)
C13 0.0246(6) 0.0338(6) 0.0546(7) -0.0092(6) -0.0001(5) -0.0026(5)
C14 0.0150(4) 0.0272(5) 0.0212(4) -0.0044(4) -0.0022(4) -0.0001(4)
C15 0.0216(5) 0.0292(6) 0.0319(5) -0.0091(5) -0.0015(4) -0.0003(4)
C16 0.0368(7) 0.0506(8) 0.0398(6) -0.0254(6) 0.0006(5) -0.0009(6)
C17 0.0418(7) 0.0841(11) 0.0257(6) -0.0201(6) -0.0001(5) -0.0025(7)
C18 0.0396(7) 0.0766(11) 0.0259(6) 0.0108(6) -0.0001(5) -0.0040(7)
C19 0.0270(5) 0.0382(6) 0.0320(6) 0.0059(5) -0.0010(5) -0.0016(5)
C20 0.0363(6) 0.0229(6) 0.0508(7) -0.0013(5) 0.0034(5) 0.0005(5)
C21 0.0461(8) 0.0490(9) 0.1126(14) 0.0286(9) 0.0108(9) 0.0114(7)
C22 0.0415(8) 0.0778(12) 0.0944(12) 0.0241(10) 0.0043(8) -0.0177(8)
C26 0.0168(4) 0.0272(5) 0.0202(4) -0.0060(4) 0.0033(4) 0.0002(4)
C27 0.0217(5) 0.0276(5) 0.0268(5) -0.0044(4) 0.0059(4) 0.0008(4)
C28 0.0282(5) 0.0321(6) 0.0244(5) 0.0003(5) 0.0027(4) 0.0049(5)
C29 0.0281(5) 0.0343(6) 0.0264(5) -0.0084(5) -0.0032(4) 0.0028(5)
C30 0.0244(5) 0.0277(5) 0.0303(5) -0.0085(5) 0.0009(4) -0.0002(4)
C31 0.0179(4) 0.0247(5) 0.0247(5) -0.0047(4) 0.0044(4) 0.0010(4)
C32 0.0364(6) 0.0288(6) 0.0347(6) -0.0023(5) 0.0050(5) -0.0068(5)
C33 0.0550(10) 0.0304(8) 0.179(2) -0.0108(11) 0.0088(13) -0.0009(7)
C34 0.0621(9) 0.0508(9) 0.0643(9) 0.0000(7) 0.0232(7) -0.0209(7)
C35 0.0276(5) 0.0265(5) 0.0267(5) -0.0027(4) 0.0055(4) -0.0009(5)
C36 0.0327(6) 0.0362(7) 0.0449(7) 0.0086(6) 0.0010(5) 0.0043(5)
C37 0.0371(6) 0.0298(6) 0.0469(7) 0.0011(5) 0.0074(5) -0.0043(5)
N1 0.0152(4) 0.0239(4) 0.0223(4) -0.0059(3) 0.0000(3) -0.0003(3)
N2 0.0146(4) 0.0267(4) 0.0234(4) -0.0067(4) 0.0025(3) -0.0014(3)
Ni1 0.01371(8) 0.02830(10) 0.02221(9) -0.00491(7) 0.00155(7) 0.00174(7)
C23 0.0310(9) 0.0296(9) 0.0509(11) 0.0125(9) 0.0025(8) -0.0001(8)
C24 0.0388(10) 0.0356(10) 0.0636(13) 0.0093(10) -0.0058(10) -0.0019(9)
C25 0.0370(11) 0.0535(14) 0.124(2) 0.0364(14) -0.0185(13) 0.0001(11)
C23A 0.0261(19) 0.044(2) 0.071(3) 0.027(2) -0.0227(18) 0.0010(17)
C24A 0.058(3) 0.054(3) 0.148(5) 0.043(3) 0.022(3) -0.008(3)
C25A 0.042(2) 0.055(3) 0.090(4) 0.005(3) 0.002(3) 0.009(2)

loop_
_atom_type_symbol
_atom_type_description
_atom_type_scat_dispersion_real
_atom_type_scat_dispersion_imag
_atom_type_scat_source
C C 0.0181 0.0091 'International Tables Vol C Tables 4.2.6.8 and 6.1.1.4'
H H 0.0000 0.0000 'International Tables Vol C Tables 4.2.6.8 and 6.1.1.4'
N N 0.0311 0.0180 'International Tables Vol C Tables 4.2.6.8 and 6.1.1.4'
Ni Ni -3.0029 0.5091 'International Tables Vol C Tables 4.2.6.8 and 6.1.1.4'

loop_
_geom_angle_atom_site_label_1
_geom_angle_atom_site_label_2
_geom_angle_atom_site_label_3
_geom_angle
N1 C1 Ni1 122.17(7)
N2 C1 N1 102.63(8)
N2 C1 Ni1 135.09(7)
C3 C2 N1 106.14(9)
C2 C3 N2 107.16(9)
C5 C4 C9 124.97(11)
C5 C4 Ni1 70.84(6)
C8 C4 C5 107.95(10)
C8 C4 C9 126.91(11)
C8 C4 Ni1 71.26(6)
C9 C4 Ni1 127.18(8)
C4 C5 C10 124.36(10)
C4 C5 Ni1 70.16(6)
C6 C5 C4 108.49(10)
C6 C5 C10 127.06(11)
C6 C5 Ni1 72.54(6)
C10 C5 Ni1 125.64(8)
C5 C6 C7 107.53(10)
C5 C6 C11 126.70(11)
C5 C6 Ni1 69.24(6)
C7 C6 C11 125.56(11)
C7 C6 Ni1 69.72(6)
C11 C6 Ni1 130.45(8)
C6 C7 C8 108.47(9)
C6 C7 C12 124.96(11)
C6 C7 Ni1 72.00(6)
C8 C7 C12 126.45(11)
C8 C7 Ni1 70.40(6)
C12 C7 Ni1 126.63(8)
C4 C8 C7 107.52(10)
C4 C8 C13 126.21(11)
C4 C8 Ni1 69.99(6)
C7 C8 C13 126.11(10)
C7 C8 Ni1 70.82(6)
C13 C8 Ni1 128.11(8)
C15 C14 C19 123.42(10)
C15 C14 N1 118.25(10)
C19 C14 N1 118.30(10)
C14 C15 C16 117.06(11)
C14 C15 C20 122.11(10)
C16 C15 C20 120.82(12)
C17 C16 C15 121.12(14)
C18 C17 C16 120.54(13)
C17 C18 C19 121.45(14)
C14 C19 C23 122.52(13)
C14 C19 C23A 119.2(2)
C18 C19 C14 116.34(13)
C18 C19 C23 120.94(14)
C18 C19 C23A 123.7(2)
C15 C20 C21 111.70(12)
C15 C20 C22 110.75(12)
C22 C20 C21 110.75(13)
C27 C26 C31 123.25(9)
C27 C26 N2 117.86(10)
C31 C26 N2 118.88(9)
C26 C27 C28 117.52(10)
C26 C27 C32 122.51(10)
C28 C27 C32 119.98(10)
C29 C28 C27 120.49(11)
C28 C29 C30 120.79(10)
C29 C30 C31 121.21(11)
C26 C31 C35 121.88(9)
C30 C31 C26 116.73(10)
C30 C31 C35 121.38(10)
C27 C32 C33 111.93(12)
C27 C32 C34 110.89(11)
C33 C32 C34 109.42(15)
C31 C35 C36 112.04(9)
C31 C35 C37 113.63(10)
C37 C35 C36 107.04(10)
C1 N1 C2 112.34(9)
C1 N1 C14 121.41(8)
C2 N1 C14 126.24(9)
C1 N2 C3 111.69(8)
C1 N2 C26 125.01(8)
C3 N2 C26 123.25(9)
C1 Ni1 C4 154.41(5)
C1 Ni1 C5 158.17(4)
C1 Ni1 C6 140.90(4)
C1 Ni1 C7 130.72(4)
C1 Ni1 C8 136.90(4)
C4 Ni1 C5 39.00(4)
C4 Ni1 C6 64.61(4)
C4 Ni1 C7 64.83(4)
C4 Ni1 C8 38.75(4)
C5 Ni1 C6 38.22(4)
C5 Ni1 C7 64.44(4)
C5 Ni1 C8 64.92(4)
C7 Ni1 C6 38.27(4)
C8 Ni1 C6 64.53(4)
C8 Ni1 C7 38.78(4)
C19 C23 C24 109.85(16)
C25 C23 C19 113.74(19)
C25 C23 C24 111.36(19)
C19 C23A C24A 113.3(4)
C25A C23A C19 105.1(3)
C25A C23A C24A 107.6(4)

loop_
_geom_bond_atom_site_label_1
_geom_bond_atom_site_label_2
_geom_bond_distance
C1 N1 1.3741(13)
C1 N2 1.3642(13)
C1 Ni1 1.8803(10)
C2 C3 1.3404(16)
C2 N1 1.3875(14)
C3 N2 1.3943(13)
C4 C5 1.4298(17)
C4 C8 1.4239(15)
C4 C9 1.5022(17)
C4 Ni1 2.1373(11)
C5 C6 1.4201(15)
C5 C10 1.5059(17)
C5 Ni1 2.1463(11)
C6 C7 1.4260(16)
C6 C11 1.4996(18)
C6 Ni1 2.1895(11)
C7 C8 1.4321(16)
C7 C12 1.5005(16)
C7 Ni1 2.1595(10)
C8 C13 1.4981(18)
C8 Ni1 2.1540(10)
C14 C15 1.3872(17)
C14 C19 1.3995(17)
C14 N1 1.4346(13)
C15 C16 1.3948(18)
C15 C20 1.5172(18)
C16 C17 1.369(2)
C17 C18 1.369(3)
C18 C19 1.3978(19)
C19 C23 1.523(3)
C19 C23A 1.538(5)
C20 C21 1.523(2)
C20 C22 1.518(2)
C26 C27 1.3960(16)
C26 C31 1.4065(15)
C26 N2 1.4400(13)
C27 C28 1.3984(16)
C27 C32 1.5209(17)
C28 C29 1.3826(18)
C29 C30 1.3835(17)
C30 C31 1.3946(15)
C31 C35 1.5231(16)
C32 C33 1.522(2)
C32 C34 1.524(2)
C35 C36 1.5298(17)
C35 C37 1.5255(17)
C23 C24 1.537(3)
C23 C25 1.519(3)
C23A C24A 1.539(7)
C23A C25A 1.530(6)

loop_
_platon_squeeze_void_nr
_platon_squeeze_void_average_x
_platon_squeeze_void_average_y
_platon_squeeze_void_average_z
_platon_squeeze_void_volume
_platon_squeeze_void_count_electrons
_platon_squeeze_void_content
1 -0.013 0.000 0.000 251 39 ' '
2 -0.053 0.500 0.500 251 39 ' '
